data_4075282
loop_
_publ_author_name
'C\'ampora, Juan'
'Matas, Inmaculada'
'Maya, Celia M.'
'Palma, Pilar'
'\'Alvarez, Eleuterio'

_publ_section_title
;
 Self-Addition of Metallacyclic Nickel Enolate Complexes Stabilized by
 Monodentate Phosphine Ligands&#x2020;
;
_journal_issue 13
_journal_name_full Organometallics
_journal_page_first 3124
_journal_paper_doi 10.1021/om060183j
_journal_volume 25
_journal_year 2006
_chemical_formula_moiety 'C32 H36 Ni2 O3 P2'
_chemical_formula_sum 'C32 H36 Ni2 O3 P2'
_chemical_formula_weight 647.97
_chemical_name_systematic
; 
 ? 
;
_space_group_IT_number 2
_symmetry_cell_setting triclinic
_symmetry_space_group_name_Hall '-P 1'
_symmetry_space_group_name_H-M 'P -1'
_atom_sites_solution_hydrogens geom
_atom_sites_solution_primary direct
_atom_sites_solution_secondary difmap
_audit_creation_method SHELXL-97
_cell_angle_alpha 66.2720(10)
_cell_angle_beta 63.7110(10)
_cell_angle_gamma 69.2970(10)
_cell_formula_units_Z 2
_cell_length_a 11.6560(6)
_cell_length_b 12.2387(6)
_cell_length_c 12.8339(7)
_cell_measurement_reflns_used 6583
_cell_measurement_temperature 100(2)
_cell_measurement_theta_max 30.50
_cell_measurement_theta_min 3.01
_cell_volume 1468.02(13)
_computing_cell_refinement 'SAINT+ v. 7.06 a (Bruker AXS, 2003)'
_computing_data_collection 'APEX-W2K-NT v. 1.0 (Bruker AXS, 2004)'
_computing_data_reduction 'SAINT+ v. 7.06 a (Bruker AXS, 2001)'
_computing_molecular_graphics 'XP, SHELXTL v. 6.10 (Bruker, 2000)'
_computing_publication_material 'XCIF, SHELXTL v. 6.12 (Bruker, 2001)'
_computing_structure_refinement 'SHELXL-97 (Sheldrick, 1997)'
_computing_structure_solution 'SHELXS-97 (Sheldrick, 1990)'
_diffrn_ambient_temperature 100(2)
_diffrn_detector_area_resol_mean 8.26
_diffrn_measured_fraction_theta_full 0.990
_diffrn_measured_fraction_theta_max 0.990
_diffrn_measurement_device_type
;
 Bruker-Nonius X8kappa APEX II CCD area detector'
;
_diffrn_measurement_method 'phi and omega scans with narrow frames'
_diffrn_radiation_monochromator graphite
_diffrn_radiation_source 'fine-focus sealed tube'
_diffrn_radiation_type MoK\a
_diffrn_radiation_wavelength 0.71073
_diffrn_reflns_av_R_equivalents 0.0261
_diffrn_reflns_av_sigmaI/netI 0.0263
_diffrn_reflns_limit_h_max 16
_diffrn_reflns_limit_h_min -16
_diffrn_reflns_limit_k_max 17
_diffrn_reflns_limit_k_min -17
_diffrn_reflns_limit_l_max 18
_diffrn_reflns_limit_l_min -18
_diffrn_reflns_number 31912
_diffrn_reflns_theta_full 30.52
_diffrn_reflns_theta_max 30.52
_diffrn_reflns_theta_min 2.99
_diffrn_standards_decay_% 'no decay'
_exptl_absorpt_coefficient_mu 1.423
_exptl_absorpt_correction_T_max 0.8591
_exptl_absorpt_correction_T_min 0.7639
_exptl_absorpt_correction_type multi-scan
_exptl_absorpt_process_details
;
 SADABS: Area-Detector Absorption Correction. Bruker-AXS
 within v. 7.06 a (Bruker AXS, 2003).
;
_exptl_crystal_colour yellow
_exptl_crystal_density_diffrn 1.466
_exptl_crystal_density_method 'not measured'
_exptl_crystal_description prism
_exptl_crystal_F_000 676
_exptl_crystal_size_max 0.20
_exptl_crystal_size_mid 0.20
_exptl_crystal_size_min 0.11
_refine_diff_density_max 0.654
_refine_diff_density_min -0.264
_refine_diff_density_rms 0.072
_refine_ls_extinction_method none
_refine_ls_goodness_of_fit_ref 1.057
_refine_ls_hydrogen_treatment constr
_refine_ls_matrix_type full
_refine_ls_number_parameters 363
_refine_ls_number_reflns 8891
_refine_ls_number_restraints 1
_refine_ls_restrained_S_all 1.058
_refine_ls_R_factor_all 0.0377
_refine_ls_R_factor_gt 0.0281
_refine_ls_shift/su_max 0.002
_refine_ls_shift/su_mean 0.000
_refine_ls_structure_factor_coef Fsqd
_refine_ls_weighting_details 'calc w=1/[\s^2^(Fo^2^)+(0.0353P)^2^+0.5261P] where P=(Fo^2^+2Fc^2^)/3'
_refine_ls_weighting_scheme calc
_refine_ls_wR_factor_gt 0.0672
_refine_ls_wR_factor_ref 0.0715
_reflns_number_gt 7513
_reflns_number_total 8891
_reflns_threshold_expression >2sigma(I)
_cod_data_source_file om060183jsi20060224_020556.cif
_cod_data_source_block 3c
_cod_depositor_comments
;
The following automatic conversions were performed:

'_symmetry_cell_setting' value 'Triclinic' changed to 'triclinic'
according to /home/saulius/struct/CIF-dictionaries/cif_core.dic
dictionary named 'cif_core.dic' version 2.4.1 from 2010-06-29.

Automatic conversion script
Id: cif_fix_values 1715 2011-07-08 13:25:40Z adriana 
;
_cod_original_sg_symbol_H-M P-1
_cod_database_code 4075282

loop_
_symmetry_equiv_pos_as_xyz
'x, y, z'
'-x, -y, -z'

loop_
_atom_site_label
_atom_site_type_symbol
_atom_site_fract_x
_atom_site_fract_y
_atom_site_fract_z
_atom_site_U_iso_or_equiv
_atom_site_adp_type
_atom_site_occupancy
_atom_site_symmetry_multiplicity
_atom_site_calc_flag
_atom_site_refinement_flags
Ni1 Ni 0.634167(18) 0.452033(16) 0.750266(17) 0.01336(5) Uani 1 1 d .
Ni2 Ni 0.441134(18) 0.410365(16) 0.701804(16) 0.01310(5) Uani 1 1 d .
P1 P 0.64894(4) 0.59376(3) 0.79860(3) 0.01438(7) Uani 1 1 d .
P2 P 0.24384(4) 0.50212(3) 0.72116(3) 0.01418(7) Uani 1 1 d .
O1 O 0.61020(10) 0.32903(9) 0.71232(9) 0.01447(19) Uani 1 1 d .
O2 O 0.30923(12) 0.16563(11) 1.02261(10) 0.0256(2) Uani 1 1 d .
O3 O 0.50474(11) 0.54555(9) 0.67819(11) 0.0192(2) Uani 1 1 d D
H3 H 0.4472 0.6111 0.6965 0.023 Uiso 1 1 d GD
C1 C 0.64367(14) 0.20880(12) 0.78960(13) 0.0135(2) Uani 1 1 d .
C2 C 0.68553(15) 0.11342(13) 0.72382(14) 0.0178(3) Uani 1 1 d .
H2A H 0.6161 0.1214 0.6962 0.027 Uiso 1 1 calc R
H2B H 0.7012 0.0314 0.7795 0.027 Uiso 1 1 calc R
H2C H 0.7661 0.1263 0.6535 0.027 Uiso 1 1 calc R
C3 C 0.75683(14) 0.21344(13) 0.81638(13) 0.0144(2) Uani 1 1 d .
C4 C 0.76674(14) 0.33098(13) 0.80244(13) 0.0147(3) Uani 1 1 d .
C5 C 0.87523(15) 0.33805(14) 0.81824(14) 0.0180(3) Uani 1 1 d .
H5 H 0.8865 0.4158 0.8068 0.022 Uiso 1 1 calc R
C6 C 0.96695(15) 0.23370(14) 0.85041(15) 0.0209(3) Uani 1 1 d .
H6 H 1.0398 0.2411 0.8601 0.025 Uiso 1 1 calc R
C7 C 0.95224(15) 0.11937(14) 0.86833(14) 0.0201(3) Uani 1 1 d .
H7 H 1.0135 0.0482 0.8924 0.024 Uiso 1 1 calc R
C8 C 0.84699(15) 0.10937(13) 0.85082(14) 0.0177(3) Uani 1 1 d .
H8 H 0.8368 0.0311 0.8625 0.021 Uiso 1 1 calc R
C9 C 0.39639(14) 0.17699(13) 0.92285(13) 0.0157(3) Uani 1 1 d .
C10 C 0.52994(14) 0.18310(13) 0.91207(13) 0.0167(3) Uani 1 1 d .
H10A H 0.5632 0.1041 0.9645 0.020 Uiso 1 1 calc R
H10B H 0.5137 0.2464 0.9495 0.020 Uiso 1 1 calc R
C11 C 0.37717(14) 0.17448(13) 0.81650(14) 0.0159(3) Uani 1 1 d .
C12 C 0.34528(16) 0.07032(14) 0.82517(15) 0.0209(3) Uani 1 1 d .
H12 H 0.3253 0.0081 0.9006 0.025 Uiso 1 1 calc R
C13 C 0.34295(17) 0.05832(15) 0.72316(17) 0.0260(3) Uani 1 1 d .
H13 H 0.3247 -0.0134 0.7274 0.031 Uiso 1 1 calc R
C14 C 0.36758(17) 0.15200(15) 0.61480(16) 0.0239(3) Uani 1 1 d .
H14 H 0.3681 0.1433 0.5443 0.029 Uiso 1 1 calc R
C15 C 0.39158(15) 0.25879(14) 0.60839(14) 0.0187(3) Uani 1 1 d .
H15 H 0.4034 0.3237 0.5347 0.022 Uiso 1 1 calc R
C16 C 0.39855(14) 0.27199(13) 0.70908(13) 0.0150(3) Uani 1 1 d .
C17 C 0.65989(16) 0.55672(14) 0.94707(14) 0.0208(3) Uani 1 1 d .
H17A H 0.7268 0.4819 0.9599 0.031 Uiso 1 1 calc R
H17B H 0.5750 0.5442 1.0107 0.031 Uiso 1 1 calc R
H17C H 0.6838 0.6241 0.9503 0.031 Uiso 1 1 calc R
C18 C 0.50778(16) 0.72242(14) 0.80382(16) 0.0224(3) Uani 1 1 d .
H18A H 0.5213 0.7843 0.8250 0.034 Uiso 1 1 calc R
H18B H 0.4285 0.6937 0.8652 0.034 Uiso 1 1 calc R
H18C H 0.4979 0.7582 0.7241 0.034 Uiso 1 1 calc R
C19 C 0.78230(14) 0.67109(13) 0.68932(13) 0.0154(3) Uani 1 1 d .
C20 C 0.81538(16) 0.75590(15) 0.71308(16) 0.0236(3) Uani 1 1 d .
H20 H 0.7744 0.7680 0.7913 0.028 Uiso 1 1 calc R
C21 C 0.90810(17) 0.82229(16) 0.62242(18) 0.0286(4) Uani 1 1 d .
H21 H 0.9314 0.8789 0.6390 0.034 Uiso 1 1 calc R
C22 C 0.96639(17) 0.80610(16) 0.50831(17) 0.0295(4) Uani 1 1 d .
H22 H 1.0284 0.8531 0.4462 0.035 Uiso 1 1 calc R
C23 C 0.93558(17) 0.72235(18) 0.48353(15) 0.0290(4) Uani 1 1 d .
H23 H 0.9766 0.7113 0.4049 0.035 Uiso 1 1 calc R
C24 C 0.84382(15) 0.65390(15) 0.57455(14) 0.0214(3) Uani 1 1 d .
H24 H 0.8233 0.5954 0.5580 0.026 Uiso 1 1 calc R
C25 C 0.13100(16) 0.43627(14) 0.86983(14) 0.0213(3) Uani 1 1 d .
H25A H 0.1511 0.4432 0.9331 0.032 Uiso 1 1 calc R
H25B H 0.1402 0.3499 0.8810 0.032 Uiso 1 1 calc R
H25C H 0.0410 0.4802 0.8754 0.032 Uiso 1 1 calc R
C26 C 0.17226(16) 0.50977(15) 0.61752(15) 0.0218(3) Uani 1 1 d .
H26A H 0.0841 0.5618 0.6347 0.033 Uiso 1 1 calc R
H26B H 0.1671 0.4274 0.6284 0.033 Uiso 1 1 calc R
H26C H 0.2270 0.5442 0.5336 0.033 Uiso 1 1 calc R
C27 C 0.20938(14) 0.66217(13) 0.71237(13) 0.0160(3) Uani 1 1 d .
C28 C 0.13184(18) 0.70545(15) 0.81313(15) 0.0252(3) Uani 1 1 d .
H28 H 0.0973 0.6500 0.8903 0.030 Uiso 1 1 calc R
C29 C 0.1047(2) 0.82889(15) 0.80150(16) 0.0296(4) Uani 1 1 d .
H29 H 0.0516 0.8574 0.8706 0.036 Uiso 1 1 calc R
C30 C 0.15477(17) 0.91068(14) 0.68961(16) 0.0241(3) Uani 1 1 d .
H30 H 0.1346 0.9953 0.6815 0.029 Uiso 1 1 calc R
C31 C 0.23447(16) 0.86816(14) 0.58948(15) 0.0225(3) Uani 1 1 d .
H31 H 0.2703 0.9238 0.5129 0.027 Uiso 1 1 calc R
C32 C 0.26215(15) 0.74479(14) 0.60054(14) 0.0198(3) Uani 1 1 d .
H32 H 0.3173 0.7164 0.5316 0.024 Uiso 1 1 calc R

loop_
_atom_site_aniso_label
_atom_site_aniso_U_11
_atom_site_aniso_U_22
_atom_site_aniso_U_33
_atom_site_aniso_U_23
_atom_site_aniso_U_13
_atom_site_aniso_U_12
Ni1 0.01456(9) 0.01097(8) 0.01666(9) -0.00439(7) -0.00760(7) -0.00188(6)
Ni2 0.01527(9) 0.01117(8) 0.01489(9) -0.00342(6) -0.00759(7) -0.00253(6)
P1 0.01521(16) 0.01274(16) 0.01578(17) -0.00582(13) -0.00462(13) -0.00279(13)
P2 0.01547(16) 0.01339(16) 0.01603(17) -0.00546(13) -0.00741(14) -0.00190(13)
O1 0.0178(5) 0.0110(4) 0.0171(5) -0.0031(4) -0.0096(4) -0.0023(4)
O2 0.0238(6) 0.0346(7) 0.0174(5) -0.0076(5) -0.0022(5) -0.0117(5)
O3 0.0214(5) 0.0115(5) 0.0285(6) -0.0033(4) -0.0153(5) -0.0022(4)
C1 0.0159(6) 0.0106(6) 0.0147(6) -0.0038(5) -0.0070(5) -0.0013(5)
C2 0.0181(7) 0.0171(7) 0.0208(7) -0.0099(6) -0.0076(6) -0.0009(5)
C3 0.0152(6) 0.0158(6) 0.0127(6) -0.0058(5) -0.0051(5) -0.0020(5)
C4 0.0158(6) 0.0145(6) 0.0153(6) -0.0070(5) -0.0061(5) -0.0007(5)
C5 0.0192(7) 0.0177(7) 0.0219(7) -0.0090(6) -0.0097(6) -0.0022(5)
C6 0.0201(7) 0.0238(7) 0.0257(8) -0.0107(6) -0.0135(6) -0.0011(6)
C7 0.0200(7) 0.0191(7) 0.0227(7) -0.0077(6) -0.0120(6) 0.0017(6)
C8 0.0203(7) 0.0155(6) 0.0195(7) -0.0060(5) -0.0095(6) -0.0018(5)
C9 0.0188(7) 0.0120(6) 0.0157(6) -0.0027(5) -0.0070(5) -0.0027(5)
C10 0.0192(7) 0.0183(7) 0.0144(6) -0.0047(5) -0.0075(5) -0.0040(5)
C11 0.0157(6) 0.0152(6) 0.0184(7) -0.0053(5) -0.0077(5) -0.0025(5)
C12 0.0224(7) 0.0154(7) 0.0280(8) -0.0038(6) -0.0132(6) -0.0048(6)
C13 0.0323(9) 0.0171(7) 0.0407(10) -0.0100(7) -0.0232(8) -0.0033(6)
C14 0.0298(8) 0.0221(8) 0.0297(8) -0.0132(6) -0.0182(7) 0.0000(6)
C15 0.0208(7) 0.0181(7) 0.0194(7) -0.0066(6) -0.0100(6) -0.0015(5)
C16 0.0154(6) 0.0142(6) 0.0172(7) -0.0062(5) -0.0068(5) -0.0020(5)
C17 0.0258(8) 0.0213(7) 0.0160(7) -0.0071(6) -0.0054(6) -0.0062(6)
C18 0.0196(7) 0.0165(7) 0.0304(8) -0.0102(6) -0.0086(6) 0.0007(6)
C19 0.0158(6) 0.0138(6) 0.0164(7) -0.0034(5) -0.0066(5) -0.0029(5)
C20 0.0251(8) 0.0212(7) 0.0260(8) -0.0112(6) -0.0045(6) -0.0076(6)
C21 0.0258(8) 0.0218(8) 0.0382(10) -0.0058(7) -0.0102(7) -0.0099(7)
C22 0.0190(7) 0.0282(9) 0.0285(9) 0.0048(7) -0.0068(7) -0.0082(6)
C23 0.0230(8) 0.0418(10) 0.0156(7) -0.0039(7) -0.0049(6) -0.0074(7)
C24 0.0209(7) 0.0277(8) 0.0171(7) -0.0078(6) -0.0079(6) -0.0040(6)
C25 0.0209(7) 0.0206(7) 0.0218(7) -0.0073(6) -0.0044(6) -0.0066(6)
C26 0.0226(7) 0.0224(7) 0.0278(8) -0.0116(6) -0.0154(6) 0.0004(6)
C27 0.0168(6) 0.0149(6) 0.0190(7) -0.0069(5) -0.0088(6) -0.0006(5)
C28 0.0369(9) 0.0177(7) 0.0183(7) -0.0067(6) -0.0073(7) -0.0044(6)
C29 0.0429(10) 0.0199(8) 0.0245(8) -0.0118(7) -0.0098(8) -0.0014(7)
C30 0.0318(8) 0.0152(7) 0.0299(9) -0.0086(6) -0.0161(7) -0.0010(6)
C31 0.0273(8) 0.0163(7) 0.0234(8) -0.0031(6) -0.0104(6) -0.0055(6)
C32 0.0201(7) 0.0182(7) 0.0201(7) -0.0072(6) -0.0058(6) -0.0026(6)

loop_
_atom_type_symbol
_atom_type_description
_atom_type_scat_dispersion_real
_atom_type_scat_dispersion_imag
_atom_type_scat_source
C C 0.0033 0.0016 'International Tables Vol C Tables 4.2.6.8 and 6.1.1.4'
H H 0.0000 0.0000 'International Tables Vol C Tables 4.2.6.8 and 6.1.1.4'
O O 0.0106 0.0060 'International Tables Vol C Tables 4.2.6.8 and 6.1.1.4'
P P 0.1023 0.0942 'International Tables Vol C Tables 4.2.6.8 and 6.1.1.4'
Ni Ni 0.3393 1.1124 'International Tables Vol C Tables 4.2.6.8 and 6.1.1.4'

loop_
_geom_angle_atom_site_label_1
_geom_angle_atom_site_label_2
_geom_angle_atom_site_label_3
_geom_angle
C4 Ni1 O1 85.73(5)
C4 Ni1 O3 165.35(5)
O1 Ni1 O3 80.16(4)
C4 Ni1 P1 96.52(4)
O1 Ni1 P1 176.59(3)
O3 Ni1 P1 97.75(3)
C4 Ni1 Ni2 125.61(4)
O1 Ni1 Ni2 42.00(3)
O3 Ni1 Ni2 42.10(3)
P1 Ni1 Ni2 135.057(13)
C16 Ni2 O1 95.79(5)
C16 Ni2 O3 172.64(6)
O1 Ni2 O3 79.61(4)
C16 Ni2 P2 87.62(4)
O1 Ni2 P2 170.01(3)
O3 Ni2 P2 97.87(3)
C16 Ni2 Ni1 135.55(4)
O1 Ni2 Ni1 41.69(3)
O3 Ni2 Ni1 41.82(3)
P2 Ni2 Ni1 132.024(13)
C19 P1 C17 105.62(7)
C19 P1 C18 101.10(7)
C17 P1 C18 101.24(8)
C19 P1 Ni1 114.62(5)
C17 P1 Ni1 118.48(5)
C18 P1 Ni1 113.59(5)
C26 P2 C25 103.09(8)
C26 P2 C27 102.15(7)
C25 P2 C27 103.89(7)
C26 P2 Ni2 120.50(5)
C25 P2 Ni2 111.59(5)
C27 P2 Ni2 113.79(5)
C1 O1 Ni1 112.50(8)
C1 O1 Ni2 126.19(8)
Ni1 O1 Ni2 96.31(4)
Ni1 O3 Ni2 96.08(5)
Ni1 O3 H3 124.1(13)
Ni2 O3 H3 118.5(13)
O1 C1 C3 104.57(10)
O1 C1 C2 110.20(11)
C3 C1 C2 111.27(11)
O1 C1 C10 110.72(11)
C3 C1 C10 107.05(11)
C2 C1 C10 112.69(12)
C1 C2 H2A 109.5
C1 C2 H2B 109.5
H2A C2 H2B 109.5
C1 C2 H2C 109.5
H2A C2 H2C 109.5
H2B C2 H2C 109.5
C8 C3 C4 121.20(13)
C8 C3 C1 122.64(12)
C4 C3 C1 116.16(12)
C5 C4 C3 117.01(13)
C5 C4 Ni1 132.00(11)
C3 C4 Ni1 110.70(10)
C6 C5 C4 121.58(14)
C6 C5 H5 119.2
C4 C5 H5 119.2
C7 C6 C5 120.30(14)
C7 C6 H6 119.8
C5 C6 H6 119.8
C6 C7 C8 119.55(14)
C6 C7 H7 120.2
C8 C7 H7 120.2
C3 C8 C7 120.27(14)
C3 C8 H8 119.9
C7 C8 H8 119.9
O2 C9 C11 121.24(13)
O2 C9 C10 118.17(13)
C11 C9 C10 120.39(12)
C9 C10 C1 123.02(12)
C9 C10 H10A 106.6
C1 C10 H10A 106.6
C9 C10 H10B 106.6
C1 C10 H10B 106.6
H10A C10 H10B 106.5
C12 C11 C16 121.85(13)
C12 C11 C9 118.25(13)
C16 C11 C9 119.79(12)
C13 C12 C11 119.69(15)
C13 C12 H12 120.2
C11 C12 H12 120.2
C12 C13 C14 119.46(14)
C12 C13 H13 120.3
C14 C13 H13 120.3
C13 C14 C15 120.66(14)
C13 C14 H14 119.7
C15 C14 H14 119.7
C14 C15 C16 121.12(14)
C14 C15 H15 119.4
C16 C15 H15 119.4
C11 C16 C15 117.04(13)
C11 C16 Ni2 120.32(10)
C15 C16 Ni2 122.59(11)
P1 C17 H17A 109.5
P1 C17 H17B 109.5
H17A C17 H17B 109.5
P1 C17 H17C 109.5
H17A C17 H17C 109.5
H17B C17 H17C 109.5
P1 C18 H18A 109.5
P1 C18 H18B 109.5
H18A C18 H18B 109.5
P1 C18 H18C 109.5
H18A C18 H18C 109.5
H18B C18 H18C 109.5
C24 C19 C20 119.26(14)
C24 C19 P1 118.36(11)
C20 C19 P1 122.06(12)
C21 C20 C19 120.05(15)
C21 C20 H20 120.0
C19 C20 H20 120.0
C22 C21 C20 120.07(16)
C22 C21 H21 120.0
C20 C21 H21 120.0
C21 C22 C23 120.65(16)
C21 C22 H22 119.7
C23 C22 H22 119.7
C22 C23 C24 119.72(16)
C22 C23 H23 120.1
C24 C23 H23 120.1
C19 C24 C23 120.23(15)
C19 C24 H24 119.9
C23 C24 H24 119.9
P2 C25 H25A 109.5
P2 C25 H25B 109.5
H25A C25 H25B 109.5
P2 C25 H25C 109.5
H25A C25 H25C 109.5
H25B C25 H25C 109.5
P2 C26 H26A 109.5
P2 C26 H26B 109.5
H26A C26 H26B 109.5
P2 C26 H26C 109.5
H26A C26 H26C 109.5
H26B C26 H26C 109.5
C28 C27 C32 118.74(14)
C28 C27 P2 122.46(12)
C32 C27 P2 118.80(11)
C29 C28 C27 120.53(16)
C29 C28 H28 119.7
C27 C28 H28 119.7
C30 C29 C28 120.34(16)
C30 C29 H29 119.8
C28 C29 H29 119.8
C29 C30 C31 119.57(15)
C29 C30 H30 120.2
C31 C30 H30 120.2
C30 C31 C32 120.36(15)
C30 C31 H31 119.8
C32 C31 H31 119.8
C31 C32 C27 120.42(14)
C31 C32 H32 119.8
C27 C32 H32 119.8

loop_
_geom_bond_atom_site_label_1
_geom_bond_atom_site_label_2
_geom_bond_distance
Ni1 C4 1.8790(14)
Ni1 O1 1.8945(10)
Ni1 O3 1.8986(11)
Ni1 P1 2.1436(4)
Ni1 Ni2 2.8312(3)
Ni2 C16 1.8839(14)
Ni2 O1 1.9060(10)
Ni2 O3 1.9088(10)
Ni2 P2 2.1221(4)
P1 C19 1.8220(15)
P1 C17 1.8253(15)
P1 C18 1.8294(16)
P2 C26 1.8171(15)
P2 C25 1.8190(16)
P2 C27 1.8213(14)
O1 C1 1.4365(16)
O2 C9 1.2227(19)
O3 H3 0.884(14)
C1 C3 1.5269(19)
C1 C2 1.5293(19)
C1 C10 1.542(2)
C2 H2A 0.9800
C2 H2B 0.9800
C2 H2C 0.9800
C3 C8 1.391(2)
C3 C4 1.4167(19)
C4 C5 1.4023(19)
C5 C6 1.395(2)
C5 H5 0.9500
C6 C7 1.384(2)
C6 H6 0.9500
C7 C8 1.394(2)
C7 H7 0.9500
C8 H8 0.9500
C9 C11 1.491(2)
C9 C10 1.527(2)
C10 H10A 0.9900
C10 H10B 0.9900
C11 C12 1.400(2)
C11 C16 1.403(2)
C12 C13 1.388(2)
C12 H12 0.9500
C13 C14 1.388(2)
C13 H13 0.9500
C14 C15 1.395(2)
C14 H14 0.9500
C15 C16 1.4046(19)
C15 H15 0.9500
C17 H17A 0.9800
C17 H17B 0.9800
C17 H17C 0.9800
C18 H18A 0.9800
C18 H18B 0.9800
C18 H18C 0.9800
C19 C24 1.391(2)
C19 C20 1.400(2)
C20 C21 1.389(2)
C20 H20 0.9500
C21 C22 1.379(3)
C21 H21 0.9500
C22 C23 1.380(3)
C22 H22 0.9500
C23 C24 1.396(2)
C23 H23 0.9500
C24 H24 0.9500
C25 H25A 0.9800
C25 H25B 0.9800
C25 H25C 0.9800
C26 H26A 0.9800
C26 H26B 0.9800
C26 H26C 0.9800
C27 C28 1.395(2)
C27 C32 1.397(2)
C28 C29 1.388(2)
C28 H28 0.9500
C29 C30 1.385(2)
C29 H29 0.9500
C30 C31 1.387(2)
C30 H30 0.9500
C31 C32 1.388(2)
C31 H31 0.9500
C32 H32 0.9500

loop_
_geom_torsion_atom_site_label_1
_geom_torsion_atom_site_label_2
_geom_torsion_atom_site_label_3
_geom_torsion_atom_site_label_4
_geom_torsion
C4 Ni1 Ni2 C16 0.71(9)
O1 Ni1 Ni2 C16 21.93(8)
O3 Ni1 Ni2 C16 169.94(8)
P1 Ni1 Ni2 C16 -155.57(7)
C4 Ni1 Ni2 O1 -21.22(7)
O3 Ni1 Ni2 O1 148.00(7)
P1 Ni1 Ni2 O1 -177.50(5)
C4 Ni1 Ni2 O3 -169.23(8)
O1 Ni1 Ni2 O3 -148.00(7)
P1 Ni1 Ni2 O3 34.49(6)
C4 Ni1 Ni2 P2 147.72(6)
O1 Ni1 Ni2 P2 168.95(5)
O3 Ni1 Ni2 P2 -43.05(6)
P1 Ni1 Ni2 P2 -8.56(3)
C4 Ni1 P1 C19 80.35(7)
O1 Ni1 P1 C19 -148.2(5)
O3 Ni1 P1 C19 -96.33(6)
Ni2 Ni1 P1 C19 -118.86(5)
C4 Ni1 P1 C17 -45.49(8)
O1 Ni1 P1 C17 85.9(6)
O3 Ni1 P1 C17 137.82(7)
Ni2 Ni1 P1 C17 115.30(6)
C4 Ni1 P1 C18 -164.10(8)
O1 Ni1 P1 C18 -32.7(6)
O3 Ni1 P1 C18 19.21(7)
Ni2 Ni1 P1 C18 -3.32(7)
C16 Ni2 P2 C26 -54.53(8)
O1 Ni2 P2 C26 -164.81(19)
O3 Ni2 P2 C26 120.55(7)
Ni1 Ni2 P2 C26 147.91(6)
C16 Ni2 P2 C25 66.53(7)
O1 Ni2 P2 C25 -43.76(19)
O3 Ni2 P2 C25 -118.40(6)
Ni1 Ni2 P2 C25 -91.04(6)
C16 Ni2 P2 C27 -176.31(7)
O1 Ni2 P2 C27 73.41(19)
O3 Ni2 P2 C27 -1.23(6)
Ni1 Ni2 P2 C27 26.12(6)
C4 Ni1 O1 C1 29.30(9)
O3 Ni1 O1 C1 -154.67(10)
P1 Ni1 O1 C1 -102.4(5)
Ni2 Ni1 O1 C1 -133.54(11)
C4 Ni1 O1 Ni2 162.83(6)
O3 Ni1 O1 Ni2 -21.13(5)
P1 Ni1 O1 Ni2 31.2(6)
C16 Ni2 O1 C1 -40.84(11)
O3 Ni2 O1 C1 144.97(11)
P2 Ni2 O1 C1 68.8(2)
Ni1 Ni2 O1 C1 123.92(12)
C16 Ni2 O1 Ni1 -164.76(5)
O3 Ni2 O1 Ni1 21.05(5)
P2 Ni2 O1 Ni1 -55.1(2)
C4 Ni1 O3 Ni2 36.9(2)
O1 Ni1 O3 Ni2 21.09(5)
P1 Ni1 O3 Ni2 -156.19(4)
C16 Ni2 O3 Ni1 -72.8(4)
O1 Ni2 O3 Ni1 -21.00(5)
P2 Ni2 O3 Ni1 149.21(4)
Ni1 O1 C1 C3 -33.63(12)
Ni2 O1 C1 C3 -150.40(9)
Ni1 O1 C1 C2 -153.29(9)
Ni2 O1 C1 C2 89.93(13)
Ni1 O1 C1 C10 81.35(11)
Ni2 O1 C1 C10 -35.43(14)
O1 C1 C3 C8 -156.86(13)
C2 C1 C3 C8 -37.92(19)
C10 C1 C3 C8 85.61(16)
O1 C1 C3 C4 22.21(16)
C2 C1 C3 C4 141.16(13)
C10 C1 C3 C4 -95.31(14)
C8 C3 C4 C5 3.5(2)
C1 C3 C4 C5 -175.63(13)
C8 C3 C4 Ni1 178.05(11)
C1 C3 C4 Ni1 -1.05(16)
O1 Ni1 C4 C5 158.65(15)
O3 Ni1 C4 C5 143.01(19)
P1 Ni1 C4 C5 -23.91(15)
Ni2 Ni1 C4 C5 172.71(12)
O1 Ni1 C4 C3 -14.85(10)
O3 Ni1 C4 C3 -30.5(3)
P1 Ni1 C4 C3 162.59(9)
Ni2 Ni1 C4 C3 -0.79(13)
C3 C4 C5 C6 -2.2(2)
Ni1 C4 C5 C6 -175.34(12)
C4 C5 C6 C7 -0.4(2)
C5 C6 C7 C8 1.7(2)
C4 C3 C8 C7 -2.2(2)
C1 C3 C8 C7 176.80(14)
C6 C7 C8 C3 -0.4(2)
O2 C9 C10 C1 -174.37(13)
C11 C9 C10 C1 10.7(2)
O1 C1 C10 C9 63.96(16)
C3 C1 C10 C9 177.37(12)
C2 C1 C10 C9 -59.98(17)
O2 C9 C11 C12 -58.7(2)
C10 C9 C11 C12 116.12(16)
O2 C9 C11 C16 124.96(16)
C10 C9 C11 C16 -60.24(19)
C16 C11 C12 C13 4.4(2)
C9 C11 C12 C13 -171.89(14)
C11 C12 C13 C14 -2.4(2)
C12 C13 C14 C15 -1.5(3)
C13 C14 C15 C16 3.5(2)
C12 C11 C16 C15 -2.4(2)
C9 C11 C16 C15 173.83(13)
C12 C11 C16 Ni2 179.96(12)
C9 C11 C16 Ni2 -3.82(19)
C14 C15 C16 C11 -1.5(2)
C14 C15 C16 Ni2 176.07(12)
O1 Ni2 C16 C11 68.37(12)
O3 Ni2 C16 C11 119.4(4)
P2 Ni2 C16 C11 -102.22(12)
Ni1 Ni2 C16 C11 53.91(14)
O1 Ni2 C16 C15 -109.15(12)
O3 Ni2 C16 C15 -58.2(5)
P2 Ni2 C16 C15 80.27(12)
Ni1 Ni2 C16 C15 -123.61(11)
C17 P1 C19 C24 146.29(12)
C18 P1 C19 C24 -108.57(13)
Ni1 P1 C19 C24 14.01(13)
C17 P1 C19 C20 -40.23(14)
C18 P1 C19 C20 64.91(14)
Ni1 P1 C19 C20 -172.51(11)
C24 C19 C20 C21 0.4(2)
P1 C19 C20 C21 -173.05(13)
C19 C20 C21 C22 0.9(3)
C20 C21 C22 C23 -1.4(3)
C21 C22 C23 C24 0.5(3)
C20 C19 C24 C23 -1.3(2)
P1 C19 C24 C23 172.40(13)
C22 C23 C24 C19 0.9(2)
C26 P2 C27 C28 118.44(14)
C25 P2 C27 C28 11.47(15)
Ni2 P2 C27 C28 -110.08(13)
C26 P2 C27 C32 -61.33(13)
C25 P2 C27 C32 -168.31(12)
Ni2 P2 C27 C32 70.15(12)
C32 C27 C28 C29 1.8(2)
P2 C27 C28 C29 -177.98(14)
C27 C28 C29 C30 -0.2(3)
C28 C29 C30 C31 -1.3(3)
C29 C30 C31 C32 1.2(3)
C30 C31 C32 C27 0.4(2)
C28 C27 C32 C31 -1.9(2)
P2 C27 C32 C31 177.87(12)
